data_2022119
loop_
_publ_author_name
'Su, Feng'
'Yu, Jinyang'
'Zhou, Chengyong'
'Li, Shaodong'
'Ma, Pengyi'
'Zhang, Xuhui'
'Wang, Zhijun'

_publ_section_title
;
 Two Zn^II^-based MOFs constructed with biphenyl-2,2',5,5'-tetracarboxylic
 acid and flexible N-donor ligands: syntheses, structures and properties
;
_journal_coeditor_code EF3007
_journal_issue 6
_journal_name_full 'Acta Crystallographica Section C'
_journal_page_first
;
;
_journal_paper_doi 10.1107/S205322962000604X
_journal_volume 76
_journal_year 2020
_chemical_formula_iupac '[Zn2 (C16 H6 O8) (C14 H14 N4)2], C3 H7 N O, 2H2 O'
_chemical_formula_moiety 'C44 H34 N8 O8 Zn2, C3 H7 N1 O1, 2(H2 O1)'
_chemical_formula_sum 'C47 H45 N9 O11 Zn2'
_chemical_formula_weight 1042.34
_chemical_name_systematic
;Poly[[(\m~4~-biphenyl-2,2',5,5'-tetracarboxylato)bis{[1,3-phenylenebis(methylene)]bis(1<i>H</i>-imidazole)}dizinc(II)]
dimethylformamide monosolvate dihydrate]
;
_space_group_crystal_system monoclinic
_space_group_IT_number 15
_space_group_name_Hall '-C 2yc'
_space_group_name_H-M_alt 'C 1 2/c 1'
_atom_sites_solution_hydrogens geom
_audit_creation_method SHELXL-2018/3
_cell_angle_alpha 90
_cell_angle_beta 103.545(3)
_cell_angle_gamma 90
_cell_formula_units_Z 4
_cell_length_a 12.3143(14)
_cell_length_b 16.3192(19)
_cell_length_c 23.367(3)
_cell_measurement_reflns_used 8069
_cell_measurement_temperature 296(2)
_cell_measurement_theta_max 21.73
_cell_measurement_theta_min 2.65
_cell_volume 4565.2(9)
_computing_cell_refinement
;
SAINT (Bruker, 2012)
;
_computing_data_collection
;
APEX3 (Bruker, 2012)
;
_computing_data_reduction
;
SAINT (Bruker, 2012)
;
_computing_molecular_graphics
;
SHELXTL (Sheldrick, 2008),
DIAMOND (Brandenburg, 2005) and
PLATON (Spek, 2020)
;
_computing_publication_material
;
publCIF (Westrip, 2010)
;
_computing_structure_refinement
;
SHELXL2018 (Sheldrick, 2015)
;
_computing_structure_solution
;
SHELXS97 (Sheldrick, 2008)
;
_diffrn_ambient_temperature 296(2)
_diffrn_measured_fraction_theta_full 0.999
_diffrn_measured_fraction_theta_max 0.995
_diffrn_measurement_device_type 'Bruker Quest APEX III'
_diffrn_measurement_method '\f and \w scans'
_diffrn_radiation_type MoK\a
_diffrn_radiation_wavelength 0.71073
_diffrn_reflns_av_R_equivalents 0.0985
_diffrn_reflns_av_unetI/netI 0.0764
_diffrn_reflns_limit_h_max 15
_diffrn_reflns_limit_h_min -15
_diffrn_reflns_limit_k_max 20
_diffrn_reflns_limit_k_min -20
_diffrn_reflns_limit_l_max 29
_diffrn_reflns_limit_l_min -29
_diffrn_reflns_number 37836
_diffrn_reflns_theta_full 25.242
_diffrn_reflns_theta_max 26.482
_diffrn_reflns_theta_min 2.496
_diffrn_source 'sealed tube'
_exptl_absorpt_coefficient_mu 1.110
_exptl_absorpt_correction_T_max 0.7454
_exptl_absorpt_correction_T_min 0.6540
_exptl_absorpt_correction_type multi-scan
_exptl_absorpt_process_details
;
(<i>SADABS</i>; Bruker, 2012)
;
_exptl_crystal_colour colourless
_exptl_crystal_density_diffrn 1.358
_exptl_crystal_description block
_exptl_crystal_F_000 1912
_exptl_crystal_size_max 0.320
_exptl_crystal_size_mid 0.300
_exptl_crystal_size_min 0.300
_refine_diff_density_max 0.344
_refine_diff_density_min -0.266
_refine_ls_extinction_method none
_refine_ls_goodness_of_fit_ref 1.005
_refine_ls_hydrogen_treatment constr
_refine_ls_matrix_type full
_refine_ls_number_parameters 289
_refine_ls_number_reflns 4709
_refine_ls_number_restraints 13
_refine_ls_restrained_S_all 1.004
_refine_ls_R_factor_all 0.1167
_refine_ls_R_factor_gt 0.0543
_refine_ls_shift/su_max 0.001
_refine_ls_shift/su_mean 0.000
_refine_ls_structure_factor_coef Fsqd
_refine_ls_weighting_details 'w=1/[\s^2^(Fo^2^)+(0.0459P)^2^+5.6151P] where P=(Fo^2^+2Fc^2^)/3'
_refine_ls_weighting_scheme calc
_refine_ls_wR_factor_gt 0.0979
_refine_ls_wR_factor_ref 0.1167
_reflns_number_gt 2808
_reflns_number_total 4709
_reflns_threshold_expression 'I > 2\s(I)'
_cod_data_source_file ef3007sup1.cif
_cod_data_source_block sf170323a-15_a_sq
_cod_original_cell_volume 4565.3(9)
_cod_original_sg_symbol_H-M 'C 2/c'
_cod_database_code 2022119
_shelx_space_group_comment
;
The symmetry employed for this shelxl refinement is uniquely defined
by the following loop, which should always be used as a source of
symmetry information in preference to the above space-group names.
They are only intended as comments.
;
_shelx_estimated_absorpt_t_min 0.718
_shelx_estimated_absorpt_t_max 0.732

loop_
_space_group_symop_operation_xyz
'x, y, z'
'-x, y, -z+1/2'
'x+1/2, y+1/2, z'
'-x+1/2, y+1/2, -z+1/2'
'-x, -y, -z'
'x, -y, z-1/2'
'-x+1/2, -y+1/2, -z'
'x+1/2, -y+1/2, z-1/2'

loop_
_atom_site_type_symbol
_atom_site_label
_atom_site_fract_x
_atom_site_fract_y
_atom_site_fract_z
_atom_site_U_iso_or_equiv
_atom_site_adp_type
_atom_site_calc_flag
_atom_site_occupancy
_atom_site_disorder_assembly
_atom_site_disorder_group
Zn Zn1 0.58999(3) 0.62562(3) 0.35543(2) 0.04334(16) Uani d 1 . .
O O1 0.6413(2) 0.53400(16) 0.31723(12) 0.0624(8) Uani d 1 . .
O O2 0.8127(19) 0.5856(12) 0.3472(8) 0.074(5) Uani d 0.4 . .
O O2' 0.8131(13) 0.5609(9) 0.3652(5) 0.075(3) Uani d 0.6 . .
O O3 0.8712(2) 0.21893(16) 0.18763(11) 0.0554(7) Uani d 1 . .
O O4 0.9680(2) 0.30720(17) 0.14785(12) 0.0655(8) Uani d 1 . .
N N1 0.4261(2) 0.60926(18) 0.34787(13) 0.0435(8) Uani d 1 . .
N N2 0.2471(2) 0.6334(2) 0.32756(13) 0.0493(8) Uani d 1 . .
N N3 -0.1433(3) 0.7991(2) 0.47281(13) 0.0549(9) Uani d 1 . .
N N4 -0.1406(2) 0.8578(2) 0.55730(13) 0.0520(9) Uani d 1 . .
C C1 0.7458(4) 0.5309(3) 0.3228(2) 0.0579(11) Uani d 1 . .
C C2 0.7852(3) 0.4719(2) 0.28289(17) 0.0454(10) Uani d 1 . .
C C3 0.8971(3) 0.4693(2) 0.28231(17) 0.0469(10) Uani d 1 . .
H H3 0.945897 0.506688 0.305018 0.056 Uiso calc 1 . .
C C4 0.9387(3) 0.4125(2) 0.24872(15) 0.0363(8) Uani d 1 . .
C C5 0.8666(3) 0.3558(2) 0.21582(15) 0.0376(9) Uani d 1 . .
C C6 0.7532(3) 0.3593(2) 0.21561(16) 0.0492(10) Uani d 1 . .
H H6 0.704150 0.321801 0.193282 0.059 Uiso calc 1 . .
C C7 0.7132(3) 0.4173(3) 0.24785(18) 0.0542(10) Uani d 1 . .
H H7 0.637026 0.419981 0.246126 0.065 Uiso calc 1 . .
C C8 0.9070(3) 0.2905(2) 0.18075(15) 0.0411(9) Uani d 1 . .
C C9 0.3778(3) 0.5638(3) 0.3842(2) 0.0667(13) Uani d 1 . .
H H9 0.415565 0.527456 0.412672 0.080 Uiso calc 1 . .
C C10 0.2685(4) 0.5792(3) 0.3729(2) 0.0713(13) Uani d 1 . .
H H10 0.217241 0.557178 0.392229 0.086 Uiso calc 1 . .
C C11 0.3444(3) 0.6495(2) 0.31421(15) 0.0424(9) Uani d 1 . .
H H11 0.352824 0.685156 0.284501 0.051 Uiso calc 1 . .
C C12 0.1406(3) 0.6728(3) 0.30224(18) 0.0698(13) Uani d 1 . .
H H12A 0.083405 0.631162 0.290535 0.084 Uiso calc 1 . .
H H12B 0.146192 0.702965 0.267301 0.084 Uiso calc 1 . .
C C13 0.1070(3) 0.7303(3) 0.34523(18) 0.0600(12) Uani d 1 . .
C C14 0.0141(3) 0.7149(3) 0.36667(16) 0.0548(11) Uani d 1 . .
H H14 -0.029671 0.669303 0.353119 0.066 Uiso calc 1 . .
C C15 -0.0156(3) 0.7651(3) 0.40757(17) 0.0547(11) Uani d 1 . .
C C16 0.0488(4) 0.8324(3) 0.4280(3) 0.0914(17) Uani d 1 . .
H H16 0.027989 0.867610 0.454883 0.110 Uiso calc 1 . .
C C17 0.1459(5) 0.8481(3) 0.4082(3) 0.123(3) Uani d 1 . .
H H17 0.191519 0.892335 0.422955 0.148 Uiso calc 1 . .
C C18 0.1728(5) 0.7967(3) 0.3666(3) 0.1001(19) Uani d 1 . .
H H18 0.236459 0.807224 0.352832 0.120 Uiso calc 1 . .
C C19 -0.1157(3) 0.7407(3) 0.43097(18) 0.0675(13) Uani d 1 . .
H H19A -0.179872 0.734819 0.398062 0.081 Uiso calc 1 . .
H H19B -0.101116 0.687731 0.449990 0.081 Uiso calc 1 . .
C C20 -0.2117(4) 0.8659(3) 0.46161(18) 0.0680(13) Uani d 1 . .
H H20 -0.251998 0.883509 0.424914 0.082 Uiso calc 1 . .
C C21 -0.2098(3) 0.9012(3) 0.51369(19) 0.0624(12) Uani d 1 . .
H H21 -0.249482 0.947868 0.519187 0.075 Uiso calc 1 . .
C C22 -0.1019(3) 0.7972(3) 0.53078(17) 0.0558(11) Uani d 1 . .
H H22 -0.051710 0.757993 0.550109 0.067 Uiso calc 1 . .

loop_
_atom_site_aniso_label
_atom_site_aniso_U_11
_atom_site_aniso_U_22
_atom_site_aniso_U_33
_atom_site_aniso_U_12
_atom_site_aniso_U_13
_atom_site_aniso_U_23
Zn1 0.0381(2) 0.0553(3) 0.0419(3) 0.0072(2) 0.01987(19) 0.0041(2)
O1 0.0487(17) 0.0572(18) 0.094(2) 0.0108(14) 0.0423(15) 0.0036(16)
O2 0.065(7) 0.081(10) 0.088(12) 0.002(7) 0.040(9) -0.030(8)
O2' 0.065(5) 0.104(8) 0.060(5) 0.019(5) 0.022(4) -0.014(5)
O3 0.0703(19) 0.0457(17) 0.0585(17) 0.0004(14) 0.0315(15) -0.0025(14)
O4 0.0709(19) 0.073(2) 0.0656(19) -0.0252(16) 0.0415(16) -0.0198(15)
N1 0.0398(18) 0.046(2) 0.0491(18) 0.0028(15) 0.0199(16) 0.0018(15)
N2 0.0331(17) 0.069(2) 0.0484(19) -0.0017(17) 0.0153(14) -0.0024(18)
N3 0.0430(19) 0.089(3) 0.0377(19) 0.0040(19) 0.0194(16) 0.0050(19)
N4 0.0403(18) 0.079(3) 0.0406(18) 0.0075(17) 0.0172(16) 0.0058(18)
C1 0.062(3) 0.053(3) 0.069(3) 0.018(2) 0.035(3) 0.009(2)
C2 0.040(2) 0.045(2) 0.060(2) 0.0106(19) 0.0272(19) 0.010(2)
C3 0.043(2) 0.034(2) 0.070(3) 0.0000(17) 0.025(2) -0.0002(19)
C4 0.0323(18) 0.0287(19) 0.052(2) 0.0032(16) 0.0186(18) 0.0061(18)
C5 0.036(2) 0.038(2) 0.040(2) 0.0014(16) 0.0135(17) 0.0063(17)
C6 0.034(2) 0.062(3) 0.053(2) -0.0024(19) 0.0121(18) -0.003(2)
C7 0.035(2) 0.071(3) 0.061(3) 0.006(2) 0.020(2) 0.008(2)
C8 0.033(2) 0.051(3) 0.037(2) -0.0030(18) 0.0056(17) -0.0010(18)
C9 0.058(3) 0.060(3) 0.088(3) 0.010(2) 0.029(2) 0.034(3)
C10 0.053(3) 0.080(3) 0.089(3) -0.004(2) 0.034(3) 0.026(3)
C11 0.037(2) 0.056(3) 0.038(2) 0.0002(18) 0.0176(18) 0.0013(18)
C12 0.041(2) 0.118(4) 0.053(3) 0.008(3) 0.017(2) 0.002(3)
C13 0.039(2) 0.083(3) 0.064(3) 0.010(2) 0.025(2) 0.009(2)
C14 0.036(2) 0.089(3) 0.040(2) -0.001(2) 0.0099(18) 0.004(2)
C15 0.044(2) 0.075(3) 0.052(2) 0.003(2) 0.023(2) 0.006(2)
C16 0.105(4) 0.064(3) 0.134(5) -0.005(3) 0.085(4) -0.011(3)
C17 0.138(5) 0.070(4) 0.202(7) -0.035(3) 0.120(5) -0.029(4)
C18 0.103(4) 0.077(4) 0.153(5) -0.009(3) 0.097(4) -0.004(4)
C19 0.053(3) 0.105(4) 0.052(3) -0.010(2) 0.027(2) -0.009(3)
C20 0.059(3) 0.103(4) 0.041(2) 0.014(3) 0.007(2) 0.015(3)
C21 0.052(3) 0.081(3) 0.054(3) 0.015(2) 0.014(2) 0.014(2)
C22 0.044(2) 0.087(3) 0.040(2) 0.011(2) 0.017(2) 0.013(2)

loop_
_atom_type_symbol
_atom_type_description
_atom_type_scat_dispersion_real
_atom_type_scat_dispersion_imag
_atom_type_scat_source
C C 0.0033 0.0016 'International Tables Vol C Tables 4.2.6.8 and 6.1.1.4'
H H 0.0000 0.0000 'International Tables Vol C Tables 4.2.6.8 and 6.1.1.4'
N N 0.0061 0.0033 'International Tables Vol C Tables 4.2.6.8 and 6.1.1.4'
O O 0.0106 0.0060 'International Tables Vol C Tables 4.2.6.8 and 6.1.1.4'
Zn Zn 0.2839 1.4301 'International Tables Vol C Tables 4.2.6.8 and 6.1.1.4'

loop_
_geom_angle_atom_site_label_1
_geom_angle_atom_site_label_2
_geom_angle_atom_site_label_3
_geom_angle_site_symmetry_1
_geom_angle_site_symmetry_3
_geom_angle
_geom_angle_publ_flag
O1 Zn1 O3 . 4_655 102.79(11) y
O1 Zn1 N1 . . 106.83(12) y
O3 Zn1 N1 4_655 . 115.04(12) y
O1 Zn1 N4 . 7_566 121.29(13) ?
O3 Zn1 N4 4_655 7_566 111.37(12) y
N1 Zn1 N4 . 7_566 100.06(12) y
C1 O1 Zn1 . . 114.9(3) ?
O2' O2 C1 . . 74(3) ?
O2 O2' C1 . . 79(3) ?
C8 O3 Zn1 . 4_645 121.3(2) ?
C11 N1 C9 . . 105.2(3) ?
C11 N1 Zn1 . . 127.4(2) ?
C9 N1 Zn1 . . 126.5(3) ?
C11 N2 C10 . . 106.9(3) ?
C11 N2 C12 . . 126.3(3) ?
C10 N2 C12 . . 126.6(3) ?
C22 N3 C20 . . 106.6(3) ?
C22 N3 C19 . . 125.0(4) ?
C20 N3 C19 . . 128.5(4) ?
C22 N4 C21 . . 105.7(3) ?
C22 N4 Zn1 . 7_566 121.4(3) ?
C21 N4 Zn1 . 7_566 132.9(3) ?
O2' C1 O1 . . 122.9(9) ?
O2 C1 O1 . . 124.2(12) ?
O2' C1 C2 . . 120.0(9) ?
O2 C1 C2 . . 117.7(12) ?
O1 C1 C2 . . 115.6(4) ?
C7 C2 C3 . . 118.6(3) ?
C7 C2 C1 . . 121.8(3) ?
C3 C2 C1 . . 119.6(4) ?
C2 C3 C4 . . 121.7(3) ?
C2 C3 H3 . . 119.1 ?
C4 C3 H3 . . 119.1 ?
C5 C4 C3 . . 119.2(3) ?
C5 C4 C4 . 2_755 122.1(3) ?
C3 C4 C4 . 2_755 118.6(3) ?
C4 C5 C6 . . 119.0(3) ?
C4 C5 C8 . . 121.8(3) ?
C6 C5 C8 . . 119.1(3) ?
C7 C6 C5 . . 121.0(4) ?
C7 C6 H6 . . 119.5 ?
C5 C6 H6 . . 119.5 ?
C6 C7 C2 . . 120.4(3) ?
C6 C7 H7 . . 119.8 ?
C2 C7 H7 . . 119.8 ?
O4 C8 O3 . . 124.4(3) ?
O4 C8 C5 . . 121.1(3) ?
O3 C8 C5 . . 114.5(3) ?
C10 C9 N1 . . 110.0(4) ?
C10 C9 H9 . . 125.0 ?
N1 C9 H9 . . 125.0 ?
C9 C10 N2 . . 106.2(3) ?
C9 C10 H10 . . 126.9 ?
N2 C10 H10 . . 126.9 ?
N1 C11 N2 . . 111.7(3) ?
N1 C11 H11 . . 124.2 ?
N2 C11 H11 . . 124.2 ?
N2 C12 C13 . . 111.5(3) ?
N2 C12 H12A . . 109.3 ?
C13 C12 H12A . . 109.3 ?
N2 C12 H12B . . 109.3 ?
C13 C12 H12B . . 109.3 ?
H12A C12 H12B . . 108.0 ?
C14 C13 C18 . . 118.8(4) ?
C14 C13 C12 . . 120.8(4) ?
C18 C13 C12 . . 120.3(4) ?
C15 C14 C13 . . 121.7(4) ?
C15 C14 H14 . . 119.2 ?
C13 C14 H14 . . 119.2 ?
C14 C15 C16 . . 119.6(4) ?
C14 C15 C19 . . 117.8(4) ?
C16 C15 C19 . . 122.5(4) ?
C15 C16 C17 . . 119.9(5) ?
C15 C16 H16 . . 120.1 ?
C17 C16 H16 . . 120.1 ?
C18 C17 C16 . . 119.0(5) ?
C18 C17 H17 . . 120.5 ?
C16 C17 H17 . . 120.5 ?
C13 C18 C17 . . 121.0(4) ?
C13 C18 H18 . . 119.5 ?
C17 C18 H18 . . 119.5 ?
N3 C19 C15 . . 114.0(4) ?
N3 C19 H19A . . 108.7 ?
C15 C19 H19A . . 108.7 ?
N3 C19 H19B . . 108.7 ?
C15 C19 H19B . . 108.7 ?
H19A C19 H19B . . 107.6 ?
C21 C20 N3 . . 106.9(4) ?
C21 C20 H20 . . 126.6 ?
N3 C20 H20 . . 126.6 ?
C20 C21 N4 . . 109.3(4) ?
C20 C21 H21 . . 125.4 ?
N4 C21 H21 . . 125.4 ?
N4 C22 N3 . . 111.6(4) ?
N4 C22 H22 . . 124.2 ?
N3 C22 H22 . . 124.2 ?

loop_
_geom_bond_atom_site_label_1
_geom_bond_atom_site_label_2
_geom_bond_site_symmetry_2
_geom_bond_distance
_geom_bond_publ_flag
Zn1 O1 . 1.923(3) y
Zn1 O3 4_655 1.945(2) y
Zn1 N1 . 2.002(3) y
Zn1 N4 7_566 2.006(3) y
O1 C1 . 1.263(5) ?
O2 O2' . 0.58(2) ?
O2 C1 . 1.257(16) ?
O2' C1 . 1.234(13) ?
O3 C8 . 1.272(4) ?
O4 C8 . 1.225(4) ?
N1 C11 . 1.301(4) ?
N1 C9 . 1.365(4) ?
N2 C11 . 1.333(4) ?
N2 C10 . 1.358(5) ?
N2 C12 . 1.457(5) ?
N3 C22 . 1.331(5) ?
N3 C20 . 1.366(5) ?
N3 C19 . 1.460(5) ?
N4 C22 . 1.314(5) ?
N4 C21 . 1.364(5) ?
C1 C2 . 1.499(5) ?
C2 C7 . 1.382(5) ?
C2 C3 . 1.382(5) ?
C3 C4 . 1.388(4) ?
C3 H3 . 0.9300 ?
C4 C5 . 1.383(5) ?
C4 C4 2_755 1.498(6) ?
C5 C6 . 1.396(5) ?
C5 C8 . 1.498(5) ?
C6 C7 . 1.372(5) ?
C6 H6 . 0.9300 ?
C7 H7 . 0.9300 ?
C9 C10 . 1.333(5) ?
C9 H9 . 0.9300 ?
C10 H10 . 0.9300 ?
C11 H11 . 0.9300 ?
C12 C13 . 1.502(6) ?
C12 H12A . 0.9700 ?
C12 H12B . 0.9700 ?
C13 C14 . 1.375(5) ?
C13 C18 . 1.376(6) ?
C14 C15 . 1.372(5) ?
C14 H14 . 0.9300 ?
C15 C16 . 1.373(6) ?
C15 C19 . 1.514(5) ?
C16 C17 . 1.403(6) ?
C16 H16 . 0.9300 ?
C17 C18 . 1.382(7) ?
C17 H17 . 0.9300 ?
C18 H18 . 0.9300 ?
C19 H19A . 0.9700 ?
C19 H19B . 0.9700 ?
C20 C21 . 1.342(5) ?
C20 H20 . 0.9300 ?
C21 H21 . 0.9300 ?
C22 H22 . 0.9300 ?

loop_
_geom_torsion_atom_site_label_1
_geom_torsion_atom_site_label_2
_geom_torsion_atom_site_label_3
_geom_torsion_atom_site_label_4
_geom_torsion_site_symmetry_1
_geom_torsion_site_symmetry_2
_geom_torsion_site_symmetry_3
_geom_torsion_site_symmetry_4
_geom_torsion
_geom_torsion_publ_flag
O2 O2' C1 O1 . . . . -102(4) ?
O2 O2' C1 C2 . . . . 93(4) ?
O2' O2 C1 O1 . . . . 96(4) ?
O2' O2 C1 C2 . . . . -102(4) ?
Zn1 O1 C1 O2' . . . . 27.1(9) ?
Zn1 O1 C1 O2 . . . . -5.3(11) ?
Zn1 O1 C1 C2 . . . . -166.9(3) ?
O2' C1 C2 C7 . . . . 158.5(7) ?
O2 C1 C2 C7 . . . . -170.7(10) ?
O1 C1 C2 C7 . . . . -7.9(6) ?
O2' C1 C2 C3 . . . . -19.1(9) ?
O2 C1 C2 C3 . . . . 11.7(12) ?
O1 C1 C2 C3 . . . . 174.5(3) ?
C7 C2 C3 C4 . . . . -1.6(5) ?
C1 C2 C3 C4 . . . . 176.1(3) ?
C2 C3 C4 C5 . . . . -1.3(5) ?
C2 C3 C4 C4 . . . 2_755 -178.8(3) ?
C3 C4 C5 C6 . . . . 2.3(5) ?
C4 C4 C5 C6 2_755 . . . 179.8(3) ?
C3 C4 C5 C8 . . . . -177.3(3) ?
C4 C4 C5 C8 2_755 . . . 0.2(5) ?
C4 C5 C6 C7 . . . . -0.6(5) ?
C8 C5 C6 C7 . . . . 179.0(3) ?
C5 C6 C7 C2 . . . . -2.2(6) ?
C3 C2 C7 C6 . . . . 3.3(6) ?
C1 C2 C7 C6 . . . . -174.3(4) ?
Zn1 O3 C8 O4 4_645 . . . -0.6(5) ?
Zn1 O3 C8 C5 4_645 . . . 178.3(2) ?
C4 C5 C8 O4 . . . . -48.7(5) ?
C6 C5 C8 O4 . . . . 131.7(4) ?
C4 C5 C8 O3 . . . . 132.3(3) ?
C6 C5 C8 O3 . . . . -47.3(4) ?
C11 N1 C9 C10 . . . . -1.7(5) ?
Zn1 N1 C9 C10 . . . . 168.1(3) ?
N1 C9 C10 N2 . . . . 1.8(5) ?
C11 N2 C10 C9 . . . . -1.1(5) ?
C12 N2 C10 C9 . . . . -175.5(4) ?
C9 N1 C11 N2 . . . . 1.0(4) ?
Zn1 N1 C11 N2 . . . . -168.7(2) ?
C10 N2 C11 N1 . . . . 0.1(4) ?
C12 N2 C11 N1 . . . . 174.5(4) ?
C11 N2 C12 C13 . . . . -107.0(4) ?
C10 N2 C12 C13 . . . . 66.3(6) ?
N2 C12 C13 C14 . . . . -114.4(4) ?
N2 C12 C13 C18 . . . . 61.5(6) ?
C18 C13 C14 C15 . . . . 1.6(7) ?
C12 C13 C14 C15 . . . . 177.6(4) ?
C13 C14 C15 C16 . . . . -0.2(6) ?
C13 C14 C15 C19 . . . . -176.8(4) ?
C14 C15 C16 C17 . . . . -1.8(8) ?
C19 C15 C16 C17 . . . . 174.6(5) ?
C15 C16 C17 C18 . . . . 2.4(10) ?
C14 C13 C18 C17 . . . . -0.9(8) ?
C12 C13 C18 C17 . . . . -177.0(5) ?
C16 C17 C18 C13 . . . . -1.1(10) ?
C22 N3 C19 C15 . . . . -89.2(5) ?
C20 N3 C19 C15 . . . . 88.9(5) ?
C14 C15 C19 N3 . . . . -178.1(4) ?
C16 C15 C19 N3 . . . . 5.4(6) ?
C22 N3 C20 C21 . . . . -0.8(5) ?
C19 N3 C20 C21 . . . . -179.1(4) ?
N3 C20 C21 N4 . . . . 0.4(5) ?
C22 N4 C21 C20 . . . . 0.1(5) ?
Zn1 N4 C21 C20 7_566 . . . 176.9(3) ?
C21 N4 C22 N3 . . . . -0.6(4) ?
Zn1 N4 C22 N3 7_566 . . . -177.8(2) ?
C20 N3 C22 N4 . . . . 0.9(4) ?
C19 N3 C22 N4 . . . . 179.3(3) ?

_cod_database_fobs_code 2022119
